data_2230186
loop_
_publ_author_name
'Akkurt, Mehmet'
'Bakt\?ir, Zeliha'
'Samshuddin, S.'
'Narayana, B.'
'Yathirajan, H. S.'

_publ_section_title
;
 (2<i>E</i>)-3-[4-(1<i>H</i>-Benzimidazol-2-ylmethoxy)phenyl]-1-(4-methoxyphenyl)prop-2-en-1-one
;
_journal_coeditor_code XU5184
_journal_issue 5
_journal_name_full 'Acta Crystallographica Section E'
_journal_page_first o1088
_journal_page_last o1089
_journal_paper_doi 10.1107/S1600536811012645
_journal_volume 67
_journal_year 2011
_chemical_formula_iupac 'C24 H20 N2 O3'
_chemical_formula_moiety 'C24 H20 N2 O3'
_chemical_formula_sum 'C24 H20 N2 O3'
_chemical_formula_weight 384.42
_chemical_name_systematic
;
(2<i>E</i>)-3-[4-(1<i>H</i>-Benzimidazol-2-ylmethoxy)phenyl]-
1-(4-methoxyphenyl)prop-2-en-1-one
;
_space_group_IT_number 2
_symmetry_cell_setting triclinic
_symmetry_space_group_name_Hall '-P 1'
_symmetry_space_group_name_H-M 'P -1'
_atom_sites_solution_hydrogens geom
_atom_sites_solution_primary direct
_atom_sites_solution_secondary difmap
_cell_angle_alpha 98.449(2)
_cell_angle_beta 99.183(4)
_cell_angle_gamma 99.478(4)
_cell_formula_units_Z 2
_cell_length_a 7.2244(5)
_cell_length_b 9.3201(8)
_cell_length_c 14.9422(9)
_cell_measurement_reflns_used 1843
_cell_measurement_temperature 294(2)
_cell_measurement_theta_max 26.3714
_cell_measurement_theta_min 2.4318
_cell_volume 964.01(12)
_computing_cell_refinement 'CrystalClear (Rigaku/MSC, 2005)'
_computing_data_collection 'CrystalClear (Rigaku/MSC, 2005)'
_computing_data_reduction 'CrystalClear (Rigaku/MSC, 2005)'
_computing_molecular_graphics 'ORTEP-3 for Windows (Farrugia, 1997)'
_computing_publication_material 'WinGX (Farrugia, 1999)'
_computing_structure_refinement 'SHELXL97 (Sheldrick, 2008)'
_computing_structure_solution 'SIR97 (Altomare <i>et al.</i>, 1999)'
_diffrn_ambient_temperature 294(2)
_diffrn_detector_area_resol_mean 10.0000
_diffrn_measured_fraction_theta_full 0.995
_diffrn_measured_fraction_theta_max 0.995
_diffrn_measurement_device 'Rigaku R-AXIS RAPID-S'
_diffrn_measurement_method dtprofit.ref
_diffrn_radiation_monochromator 'Graphite Monochromator'
_diffrn_radiation_source 'Sealed Tube'
_diffrn_radiation_type 'Mo K\a'
_diffrn_radiation_wavelength 0.71073
_diffrn_reflns_av_R_equivalents 0.0743
_diffrn_reflns_av_sigmaI/netI 0.0703
_diffrn_reflns_limit_h_max 9
_diffrn_reflns_limit_h_min -9
_diffrn_reflns_limit_k_max 10
_diffrn_reflns_limit_k_min -11
_diffrn_reflns_limit_l_max 18
_diffrn_reflns_limit_l_min -18
_diffrn_reflns_number 20466
_diffrn_reflns_theta_full 26.44
_diffrn_reflns_theta_max 26.44
_diffrn_reflns_theta_min 2.25
_exptl_absorpt_coefficient_mu 0.088
_exptl_absorpt_correction_T_max 0.983
_exptl_absorpt_correction_T_min 0.983
_exptl_absorpt_correction_type multi-scan
_exptl_absorpt_process_details '(SORTAV; Blessing, 1995)'
_exptl_crystal_colour 'pale yellow'
_exptl_crystal_density_diffrn 1.324
_exptl_crystal_density_method 'Not Measured'
_exptl_crystal_description block
_exptl_crystal_F_000 404
_exptl_crystal_size_max 0.20
_exptl_crystal_size_mid 0.20
_exptl_crystal_size_min 0.20
_refine_diff_density_max 0.186
_refine_diff_density_min -0.173
_refine_ls_extinction_method none
_refine_ls_goodness_of_fit_ref 1.072
_refine_ls_hydrogen_treatment constr
_refine_ls_matrix_type full
_refine_ls_number_parameters 263
_refine_ls_number_reflns 3952
_refine_ls_number_restraints 0
_refine_ls_restrained_S_all 1.072
_refine_ls_R_factor_all 0.1110
_refine_ls_R_factor_gt 0.0587
_refine_ls_shift/su_max 0.000
_refine_ls_shift/su_mean 0.000
_refine_ls_structure_factor_coef Fsqd
_refine_ls_weighting_details 'calc w=1/[\s^2^(Fo^2^)+(0.0423P)^2^+0.0726P] where P=(Fo^2^+2Fc^2^)/3'
_refine_ls_weighting_scheme calc
_refine_ls_wR_factor_gt 0.1234
_refine_ls_wR_factor_ref 0.1619
_reflns_number_gt 2206
_reflns_number_total 3952
_reflns_threshold_expression I>2\s(I)
_cod_data_source_file xu5184.cif
_cod_data_source_block I
_cod_database_code 2230186
_cod_database_fobs_code 2230186

loop_
_symmetry_equiv_pos_site_id
_symmetry_equiv_pos_as_xyz
1 x,y,z
2 -x,-y,-z

loop_
_atom_site_aniso_label
_atom_site_aniso_U_11
_atom_site_aniso_U_22
_atom_site_aniso_U_33
_atom_site_aniso_U_12
_atom_site_aniso_U_13
_atom_site_aniso_U_23
O1 0.1020(15) 0.0440(10) 0.0521(10) 0.0225(9) 0.0220(10) 0.0067(8)
O2 0.0988(15) 0.0499(11) 0.0553(11) 0.0118(10) 0.0127(10) 0.0072(9)
O3 0.0908(15) 0.0888(15) 0.0566(11) 0.0184(12) 0.0189(10) 0.0062(11)
N1 0.0812(16) 0.0496(13) 0.0661(14) 0.0156(12) 0.0116(12) 0.0062(11)
N2 0.0790(16) 0.0476(13) 0.0561(13) 0.0093(11) 0.0106(11) 0.0045(10)
C1 0.091(2) 0.0425(15) 0.0544(16) 0.0165(14) 0.0185(15) 0.0083(12)
C2 0.109(3) 0.0629(19) 0.079(2) 0.0315(17) 0.0324(18) 0.0101(17)
C3 0.147(4) 0.071(2) 0.079(2) 0.046(2) 0.040(2) 0.0025(18)
C4 0.145(4) 0.071(2) 0.078(2) 0.026(2) 0.010(2) -0.0136(19)
C5 0.108(3) 0.0615(19) 0.072(2) 0.0123(18) -0.0004(18) -0.0038(16)
C6 0.087(2) 0.0465(16) 0.0558(16) 0.0135(14) 0.0085(15) 0.0064(13)
C7 0.0799(19) 0.0430(15) 0.0524(15) 0.0162(14) 0.0154(14) 0.0107(12)
C8 0.098(2) 0.0464(16) 0.0559(16) 0.0187(14) 0.0212(15) 0.0095(13)
C9 0.0659(16) 0.0440(14) 0.0480(14) 0.0162(12) 0.0107(12) 0.0043(11)
C10 0.0854(19) 0.0510(16) 0.0483(14) 0.0188(14) 0.0196(13) 0.0108(12)
C11 0.0826(19) 0.0463(15) 0.0571(16) 0.0181(13) 0.0168(14) 0.0140(12)
C12 0.0614(16) 0.0461(15) 0.0503(14) 0.0128(12) 0.0089(12) 0.0051(12)
C13 0.0786(18) 0.0503(15) 0.0446(14) 0.0173(13) 0.0121(12) 0.0074(12)
C14 0.0809(19) 0.0470(15) 0.0504(15) 0.0172(13) 0.0139(13) 0.0119(12)
C15 0.0725(18) 0.0461(15) 0.0574(16) 0.0137(13) 0.0066(13) 0.0062(12)
C16 0.0737(18) 0.0472(15) 0.0542(15) 0.0136(13) 0.0088(13) 0.0047(12)
C17 0.0612(16) 0.0484(15) 0.0540(15) 0.0106(12) 0.0065(12) 0.0049(13)
C18 0.0619(16) 0.0450(14) 0.0518(15) 0.0118(12) 0.0059(12) 0.0026(12)
C19 0.086(2) 0.0477(16) 0.0610(17) 0.0143(14) 0.0112(14) 0.0039(13)
C20 0.080(2) 0.0628(18) 0.0590(17) 0.0132(15) 0.0098(14) 0.0166(14)
C21 0.0573(16) 0.0678(18) 0.0518(15) 0.0096(14) 0.0136(12) -0.0003(14)
C22 0.0735(19) 0.0558(17) 0.0622(17) 0.0178(14) 0.0155(14) 0.0003(14)
C23 0.0644(17) 0.0533(16) 0.0598(16) 0.0148(13) 0.0083(13) 0.0058(13)
C24 0.083(2) 0.116(3) 0.0620(18) 0.0126(19) 0.0149(16) 0.0243(19)

loop_
_atom_site_type_symbol
_atom_site_label
_atom_site_fract_x
_atom_site_fract_y
_atom_site_fract_z
_atom_site_U_iso_or_equiv
_atom_site_thermal_displace_type
_atom_site_calc_flag
_atom_site_refinement_flags
_atom_site_occupancy
_atom_site_disorder_assembly
_atom_site_disorder_group
O O1 0.2640(3) 0.91719(18) 0.15238(11) 0.0644(7) Uani d . 1.000 . .
O O2 0.2171(3) 0.05475(19) -0.12143(11) 0.0687(7) Uani d . 1.000 . .
O O3 0.2682(3) -0.0583(2) -0.53944(13) 0.0787(8) Uani d . 1.000 . .
N N1 0.4160(3) 1.2698(2) 0.23251(15) 0.0660(8) Uani d . 1.000 . .
N N2 0.0984(3) 1.1935(2) 0.20220(13) 0.0620(8) Uani d . 1.000 . .
C C1 0.1351(4) 1.3169(3) 0.27147(17) 0.0617(10) Uani d . 1.000 . .
C C2 0.0158(5) 1.3923(3) 0.3165(2) 0.0805(14) Uani d . 1.000 . .
C C3 0.1061(6) 1.5136(4) 0.3826(2) 0.0951(16) Uani d . 1.000 . .
C C4 0.3040(7) 1.5591(4) 0.4022(2) 0.1014(16) Uani d . 1.000 . .
C C5 0.4185(5) 1.4847(3) 0.3566(2) 0.0846(14) Uani d . 1.000 . .
C C6 0.3318(4) 1.3610(3) 0.28934(18) 0.0639(10) Uani d . 1.000 . .
C C7 0.2708(4) 1.1720(3) 0.18325(17) 0.0574(9) Uani d . 1.000 . .
C C8 0.2866(4) 1.0467(3) 0.11237(17) 0.0654(10) Uani d . 1.000 . .
C C9 0.2628(4) 0.7851(3) 0.09807(16) 0.0524(8) Uani d . 1.000 . .
C C10 0.2442(4) 0.6636(3) 0.14123(17) 0.0599(10) Uani d . 1.000 . .
C C11 0.2379(4) 0.5253(3) 0.09186(17) 0.0604(10) Uani d . 1.000 . .
C C12 0.2522(3) 0.5040(3) -0.00069(16) 0.0529(9) Uani d . 1.000 . .
C C13 0.2741(4) 0.6283(3) -0.04203(16) 0.0573(9) Uani d . 1.000 . .
C C14 0.2791(4) 0.7682(3) 0.00605(16) 0.0584(9) Uani d . 1.000 . .
C C15 0.2423(4) 0.3536(3) -0.04834(17) 0.0594(9) Uani d . 1.000 . .
C C16 0.2578(4) 0.3078(3) -0.13370(17) 0.0590(9) Uani d . 1.000 . .
C C17 0.2407(4) 0.1501(3) -0.17049(17) 0.0555(9) Uani d . 1.000 . .
C C18 0.2517(3) 0.1048(3) -0.26800(16) 0.0539(9) Uani d . 1.000 . .
C C19 0.2228(4) 0.1918(3) -0.33441(18) 0.0656(10) Uani d . 1.000 . .
C C20 0.2258(4) 0.1433(3) -0.42634(18) 0.0671(11) Uani d . 1.000 . .
C C21 0.2600(4) 0.0023(3) -0.45189(18) 0.0600(9) Uani d . 1.000 . .
C C22 0.2893(4) -0.0862(3) -0.38702(18) 0.0640(10) Uani d . 1.000 . .
C C23 0.2863(4) -0.0362(3) -0.29682(18) 0.0596(9) Uani d . 1.000 . .
C C24 0.2382(4) 0.0284(4) -0.60934(19) 0.0868(13) Uani d . 1.000 . .
H HN2 -0.01170 1.14090 0.17640 0.0740 Uiso c R 1.000 . .
H H2 -0.11640 1.36280 0.30290 0.0970 Uiso c R 1.000 . .
H H3 0.03240 1.56680 0.41520 0.1140 Uiso c R 1.000 . .
H H4 0.35910 1.64170 0.44720 0.1210 Uiso c R 1.000 . .
H H5 0.55060 1.51550 0.36980 0.1020 Uiso c R 1.000 . .
H H8A 0.18820 1.03580 0.05810 0.0780 Uiso c R 1.000 . .
H H8B 0.41040 1.06430 0.09430 0.0780 Uiso c R 1.000 . .
H H10 0.23600 0.67510 0.20330 0.0720 Uiso c R 1.000 . .
H H11 0.22380 0.44390 0.12120 0.0730 Uiso c R 1.000 . .
H H13 0.28580 0.61730 -0.10360 0.0690 Uiso c R 1.000 . .
H H14 0.29320 0.84990 -0.02310 0.0700 Uiso c R 1.000 . .
H H15 0.22230 0.27990 -0.01320 0.0710 Uiso c R 1.000 . .
H H16 0.28010 0.37670 -0.17180 0.0710 Uiso c R 1.000 . .
H H19 0.20050 0.28640 -0.31680 0.0790 Uiso c R 1.000 . .
H H20 0.20550 0.20380 -0.46980 0.0800 Uiso c R 1.000 . .
H H22 0.31120 -0.18090 -0.40480 0.0770 Uiso c R 1.000 . .
H H23 0.30770 -0.09710 -0.25370 0.0720 Uiso c R 1.000 . .
H H24A 0.11020 0.04680 -0.61620 0.1300 Uiso c R 1.000 . .
H H24B 0.25670 -0.02380 -0.66660 0.1300 Uiso c R 1.000 . .
H H24C 0.32740 0.12080 -0.59240 0.1300 Uiso c R 1.000 . .

loop_
_atom_type_symbol
_atom_type_description
_atom_type_scat_dispersion_real
_atom_type_scat_dispersion_imag
_atom_type_scat_source
C C 0.0033 0.0016 ' International Tables Vol C Tables 4.2.6.8 and 6.1.1.4'
H H 0.0000 0.0000 ' International Tables Vol C Tables 4.2.6.8 and 6.1.1.4'
N N 0.0061 0.0033 ' International Tables Vol C Tables 4.2.6.8 and 6.1.1.4'
O O 0.0106 0.0060 ' International Tables Vol C Tables 4.2.6.8 and 6.1.1.4'

loop_
_geom_angle_atom_site_label_1
_geom_angle_atom_site_label_2
_geom_angle_atom_site_label_3
_geom_angle_site_symmetry_1
_geom_angle_site_symmetry_2
_geom_angle_site_symmetry_3
_geom_angle
_geom_angle_publ_flag
C8 O1 C9 . . . 117.93(19) no
C21 O3 C24 . . . 117.8(2) no
C6 N1 C7 . . . 103.6(2) no
C1 N2 C7 . . . 106.5(2) no
C1 N2 HN2 . . . 127.00 no
C7 N2 HN2 . . . 127.00 no
N2 C1 C2 . . . 132.4(3) no
C2 C1 C6 . . . 122.9(3) no
N2 C1 C6 . . . 104.6(2) no
C1 C2 C3 . . . 115.8(3) no
C2 C3 C4 . . . 122.2(4) no
C3 C4 C5 . . . 121.2(3) no
C4 C5 C6 . . . 118.1(3) no
N1 C6 C1 . . . 111.2(2) no
C1 C6 C5 . . . 119.8(3) no
N1 C6 C5 . . . 129.0(3) no
N2 C7 C8 . . . 121.4(2) no
N1 C7 C8 . . . 124.6(3) no
N1 C7 N2 . . . 114.0(2) no
O1 C8 C7 . . . 107.2(2) no
C10 C9 C14 . . . 120.1(2) no
O1 C9 C10 . . . 115.3(2) no
O1 C9 C14 . . . 124.6(2) no
C9 C10 C11 . . . 119.6(2) no
C10 C11 C12 . . . 121.8(3) no
C11 C12 C15 . . . 118.4(2) no
C11 C12 C13 . . . 117.4(2) no
C13 C12 C15 . . . 124.2(2) no
C12 C13 C14 . . . 121.8(2) no
C9 C14 C13 . . . 119.3(2) no
C12 C15 C16 . . . 129.1(3) no
C15 C16 C17 . . . 121.5(3) no
O2 C17 C18 . . . 119.5(2) no
C16 C17 C18 . . . 119.0(2) no
O2 C17 C16 . . . 121.5(2) no
C19 C18 C23 . . . 117.2(2) no
C17 C18 C19 . . . 123.9(2) no
C17 C18 C23 . . . 118.8(2) no
C18 C19 C20 . . . 122.5(3) no
C19 C20 C21 . . . 118.3(2) no
O3 C21 C22 . . . 115.5(2) no
O3 C21 C20 . . . 124.3(2) no
C20 C21 C22 . . . 120.3(2) no
C21 C22 C23 . . . 120.5(3) no
C18 C23 C22 . . . 121.2(2) no
C1 C2 H2 . . . 122.00 no
C3 C2 H2 . . . 122.00 no
C2 C3 H3 . . . 119.00 no
C4 C3 H3 . . . 119.00 no
C3 C4 H4 . . . 119.00 no
C5 C4 H4 . . . 119.00 no
C4 C5 H5 . . . 121.00 no
C6 C5 H5 . . . 121.00 no
O1 C8 H8A . . . 110.00 no
O1 C8 H8B . . . 110.00 no
C7 C8 H8A . . . 110.00 no
C7 C8 H8B . . . 110.00 no
H8A C8 H8B . . . 109.00 no
C9 C10 H10 . . . 120.00 no
C11 C10 H10 . . . 120.00 no
C10 C11 H11 . . . 119.00 no
C12 C11 H11 . . . 119.00 no
C12 C13 H13 . . . 119.00 no
C14 C13 H13 . . . 119.00 no
C9 C14 H14 . . . 120.00 no
C13 C14 H14 . . . 120.00 no
C12 C15 H15 . . . 115.00 no
C16 C15 H15 . . . 115.00 no
C15 C16 H16 . . . 119.00 no
C17 C16 H16 . . . 119.00 no
C18 C19 H19 . . . 119.00 no
C20 C19 H19 . . . 119.00 no
C19 C20 H20 . . . 121.00 no
C21 C20 H20 . . . 121.00 no
C21 C22 H22 . . . 120.00 no
C23 C22 H22 . . . 120.00 no
C18 C23 H23 . . . 119.00 no
C22 C23 H23 . . . 119.00 no
O3 C24 H24A . . . 109.00 no
O3 C24 H24B . . . 109.00 no
O3 C24 H24C . . . 109.00 no
H24A C24 H24B . . . 109.00 no
H24A C24 H24C . . . 109.00 no
H24B C24 H24C . . . 109.00 no

loop_
_geom_bond_atom_site_label_1
_geom_bond_atom_site_label_2
_geom_bond_site_symmetry_1
_geom_bond_site_symmetry_2
_geom_bond_distance
_geom_bond_publ_flag
O1 C8 . . 1.421(3) no
O1 C9 . . 1.369(3) no
O2 C17 . . 1.240(3) no
O3 C21 . . 1.361(3) no
O3 C24 . . 1.423(4) no
N1 C6 . . 1.392(4) no
N1 C7 . . 1.309(3) no
N2 C1 . . 1.388(3) no
N2 C7 . . 1.360(4) no
N2 HN2 . . 0.8600 no
C1 C2 . . 1.391(4) no
C1 C6 . . 1.383(4) no
C2 C3 . . 1.379(4) no
C3 C4 . . 1.393(7) no
C4 C5 . . 1.364(6) no
C5 C6 . . 1.397(4) no
C7 C8 . . 1.489(4) no
C9 C10 . . 1.382(4) no
C9 C14 . . 1.387(3) no
C10 C11 . . 1.378(4) no
C11 C12 . . 1.391(3) no
C12 C13 . . 1.389(4) no
C12 C15 . . 1.461(4) no
C13 C14 . . 1.385(4) no
C15 C16 . . 1.313(4) no
C16 C17 . . 1.469(4) no
C17 C18 . . 1.475(3) no
C18 C23 . . 1.397(4) no
C18 C19 . . 1.383(4) no
C19 C20 . . 1.386(4) no
C20 C21 . . 1.387(4) no
C21 C22 . . 1.375(4) no
C22 C23 . . 1.365(4) no
C2 H2 . . 0.9300 no
C3 H3 . . 0.9300 no
C4 H4 . . 0.9300 no
C5 H5 . . 0.9300 no
C8 H8A . . 0.9700 no
C8 H8B . . 0.9700 no
C10 H10 . . 0.9300 no
C11 H11 . . 0.9300 no
C13 H13 . . 0.9300 no
C14 H14 . . 0.9300 no
C15 H15 . . 0.9300 no
C16 H16 . . 0.9300 no
C19 H19 . . 0.9300 no
C20 H20 . . 0.9300 no
C22 H22 . . 0.9300 no
C23 H23 . . 0.9300 no
C24 H24A . . 0.9600 no
C24 H24B . . 0.9600 no
C24 H24C . . 0.9600 no

loop_
_geom_hbond_atom_site_label_D
_geom_hbond_atom_site_label_H
_geom_hbond_atom_site_label_A
_geom_hbond_site_symmetry_A
_geom_hbond_distance_DH
_geom_hbond_distance_HA
_geom_hbond_distance_DA
_geom_hbond_angle_DHA
_geom_hbond_publ_flag
N2 HN2 O2 2_565 0.86 2.12 2.927(3) 157 yes
C11 H11 Cg1 1_545 0.93 2.58 3.490(3) 165 yes
C24 H24A Cg4 2_554 0.96 2.61 3.467(3) 149 yes

loop_
_geom_torsion_atom_site_label_1
_geom_torsion_atom_site_label_2
_geom_torsion_atom_site_label_3
_geom_torsion_atom_site_label_4
_geom_torsion_site_symmetry_1
_geom_torsion_site_symmetry_2
_geom_torsion_site_symmetry_3
_geom_torsion_site_symmetry_4
_geom_torsion
_geom_torsion_publ_flag
C8 O1 C9 C10 . . . . 178.8(3) no
C8 O1 C9 C14 . . . . -1.1(4) no
C9 O1 C8 C7 . . . . 176.5(2) no
C24 O3 C21 C22 . . . . 179.8(3) no
C24 O3 C21 C20 . . . . -0.5(4) no
C6 N1 C7 C8 . . . . -178.8(2) no
C6 N1 C7 N2 . . . . 1.1(3) no
C7 N1 C6 C5 . . . . 179.9(3) no
C7 N1 C6 C1 . . . . -1.1(3) no
C1 N2 C7 C8 . . . . 179.2(2) no
C7 N2 C1 C6 . . . . -0.1(3) no
C1 N2 C7 N1 . . . . -0.7(3) no
C7 N2 C1 C2 . . . . 178.2(3) no
N2 C1 C2 C3 . . . . -179.5(3) no
C6 C1 C2 C3 . . . . -1.5(4) no
N2 C1 C6 N1 . . . . 0.8(3) no
C2 C1 C6 C5 . . . . 1.3(4) no
N2 C1 C6 C5 . . . . 179.8(2) no
C2 C1 C6 N1 . . . . -177.7(2) no
C1 C2 C3 C4 . . . . 0.9(5) no
C2 C3 C4 C5 . . . . -0.2(5) no
C3 C4 C5 C6 . . . . 0.0(5) no
C4 C5 C6 N1 . . . . 178.3(3) no
C4 C5 C6 C1 . . . . -0.6(4) no
N1 C7 C8 O1 . . . . 102.5(3) no
N2 C7 C8 O1 . . . . -77.4(3) no
O1 C9 C10 C11 . . . . 178.8(3) no
C10 C9 C14 C13 . . . . 0.8(4) no
C14 C9 C10 C11 . . . . -1.4(4) no
O1 C9 C14 C13 . . . . -179.4(3) no
C9 C10 C11 C12 . . . . 0.8(4) no
C10 C11 C12 C15 . . . . -179.4(3) no
C10 C11 C12 C13 . . . . 0.3(4) no
C11 C12 C13 C14 . . . . -0.9(4) no
C13 C12 C15 C16 . . . . 2.5(5) no
C15 C12 C13 C14 . . . . 178.8(3) no
C11 C12 C15 C16 . . . . -177.8(3) no
C12 C13 C14 C9 . . . . 0.3(4) no
C12 C15 C16 C17 . . . . -179.0(3) no
C15 C16 C17 C18 . . . . 177.6(3) no
C15 C16 C17 O2 . . . . -2.4(5) no
O2 C17 C18 C19 . . . . 160.7(3) no
C16 C17 C18 C23 . . . . 163.2(3) no
O2 C17 C18 C23 . . . . -16.9(4) no
C16 C17 C18 C19 . . . . -19.3(4) no
C17 C18 C23 C22 . . . . 177.0(3) no
C19 C18 C23 C22 . . . . -0.7(4) no
C17 C18 C19 C20 . . . . -177.1(3) no
C23 C18 C19 C20 . . . . 0.5(4) no
C18 C19 C20 C21 . . . . -0.3(4) no
C19 C20 C21 C22 . . . . 0.2(4) no
C19 C20 C21 O3 . . . . -179.5(3) no
O3 C21 C22 C23 . . . . 179.3(3) no
C20 C21 C22 C23 . . . . -0.4(5) no
C21 C22 C23 C18 . . . . 0.7(4) no

loop_
_cod_related_entry_id
_cod_related_entry_database
_cod_related_entry_code
1 ChemSpider 30656674
